data_4000897
loop_
_publ_author_name
'Lister, Sarah E.'
'Rixom, Victoria J.'
'Evans, John S. O.'

_publ_section_title
;
 Structural and Mechanistic Studies of the Dehydration of
 MoO2PO3OH&#x00B7;H2O and the In situ Identification of Two New Molybdenum
 Phosphates
;
_journal_issue 18
_journal_name_full 'Chemistry of Materials'
_journal_page_first 5279
_journal_paper_doi 10.1021/cm101429u
_journal_volume 22
_journal_year 2010
_chemical_formula_moiety 'Mo O5 P'
_chemical_formula_sum 'Mo O5 P'
_chemical_formula_weight 206.91
_chemical_name_common beta_MoOPO4
_space_group_IT_number 9
_symmetry_space_group_name_Hall 'C -2yc'
_symmetry_space_group_name_H-M 'C 1 c 1'
_cell_angle_alpha 90
_cell_angle_beta 118.3456(17)
_cell_angle_gamma 90
_cell_formula_units_Z 4
_cell_length_a 7.40430(31)
_cell_length_b 7.21277(26)
_cell_length_c 7.28756(31)
_cell_measurement_temperature 300
_cell_volume 342.53(2)
_diffrn_ambient_temperature 300
_diffrn_radiation_type 'Cu K\a'
_diffrn_radiation_wavelength 1.5406
_cod_data_source_file cm101429u_si_002.cif
_cod_data_source_block block
_cod_original_cell_volume 342.531(25)
_cod_original_sg_symbol_H-M Cc
_cod_database_code 4000897

loop_
_symmetry_equiv_pos_as_xyz
'x, -y, z+1/2'
'x, y, z'
'x+1/2, -y+1/2, z+1/2'
'x+1/2, y+1/2, z'

loop_
_atom_site_label
_atom_site_type_symbol
_atom_site_symmetry_multiplicity
_atom_site_fract_x
_atom_site_fract_y
_atom_site_fract_z
_atom_site_occupancy
_atom_site_B_iso_or_equiv
Mo1 Mo 0 0.5 0.2413(12) 0.5 1 4.25(12)
P1 P 0 0.2341(13) 0.61474(88) 0.2231(18) 1 3.40(19)
O1 O 0 0.7409(22) 0.32848(97) 0.7281(22) 1 2.43(22)
O2 O 0 0.3935(15) 0.51764(92) 0.4144(13) 1 2.25(25)
O3 O 0 0.3210(10) 0.77366(84) 0.1415(11) 1 1.74(17)
O4 O 0 0.0880(10) 0.7096(16) 0.27977(94) 1 8.08(45)
O5 O 0 0.0493(14) 0.5044(10) 0.0508(15) 1 2.45(25)

loop_
_atom_type_symbol
_atom_type_scat_dispersion_real
_atom_type_scat_dispersion_imag
_atom_type_scat_Cromer_Mann_a1
_atom_type_scat_Cromer_Mann_b1
_atom_type_scat_Cromer_Mann_a2
_atom_type_scat_Cromer_Mann_b2
_atom_type_scat_Cromer_Mann_a3
_atom_type_scat_Cromer_Mann_b3
_atom_type_scat_Cromer_Mann_a4
_atom_type_scat_Cromer_Mann_b4
_atom_type_scat_Cromer_Mann_c
_atom_type_scat_source
Mo -1.6832 0.6857 3.7025 0.2772 17.2356 1.0958 12.8876 11.0040 3.7429 61.6584 4.3875 'International Tables Vol C 4.2.6.8 and 6.1.1.4'
O 0.0106 0.0060 3.0485 13.2771 2.2868 5.7011 1.5463 0.3239 0.8670 32.9089 0.2508 'International Tables Vol C 4.2.6.8 and 6.1.1.4'
P 0.1023 0.0942 6.4345 1.9067 4.1791 27.1570 1.7800 0.5260 1.4908 68.1645 1.1149 'International Tables Vol C 4.2.6.8 and 6.1.1.4'
